data_7232171
loop_
_publ_author_name
'Li, Wei'
'Zhu, Jian-Nan'
'Shen, Nan-Nan'
'Xiong, Wei-Wei'
'Huang, Xiao-Ying'

_publ_section_title
;
 Assembling [M(P4Mo6)2] (M = Na, Mn, Na/Cu) dimeric clusters via
 transition metal/sodium ions into 0D to 3D phosphomolybdates
;
_journal_issue 6
_journal_name_full CrystEngComm
_journal_page_first 971
_journal_paper_doi 10.1039/C8CE01866A
_journal_volume 21
_journal_year 2019
_chemical_formula_sum 'C20 H68 Mn2.5 Mo12 N8 Na2 O71.5 P8'
_chemical_formula_weight 3147.19
_space_group_crystal_system monoclinic
_space_group_IT_number 7
_space_group_name_Hall 'P -2yac'
_space_group_name_H-M_alt 'P 1 n 1'
_symmetry_space_group_name_Hall 'P -2yac'
_symmetry_space_group_name_H-M 'P 1 n 1'
_atom_sites_solution_hydrogens mixed
_audit_creation_method SHELXL-2016/6
_audit_update_record
;
2018-10-30 deposited with the CCDC.
2018-12-26 downloaded from the CCDC.
;
_cell_angle_alpha 90
_cell_angle_beta 103.869(3)
_cell_angle_gamma 90
_cell_formula_units_Z 2
_cell_length_a 14.6598(4)
_cell_length_b 13.3538(4)
_cell_length_c 22.0021(6)
_cell_measurement_reflns_used 9017
_cell_measurement_temperature 293(2)
_cell_measurement_theta_max 28.8250
_cell_measurement_theta_min 3.5570
_cell_volume 4181.6(2)
_computing_structure_refinement 'SHELXL-2016/6 (Sheldrick, 2016)'
_diffrn_ambient_temperature 293(2)
_diffrn_measured_fraction_theta_full 0.997
_diffrn_measured_fraction_theta_max 0.848
_diffrn_measurement_device_type Xcalibur
_diffrn_radiation_type MoK\a
_diffrn_radiation_wavelength 0.71073
_diffrn_reflns_av_R_equivalents 0.0352
_diffrn_reflns_av_unetI/netI 0.0543
_diffrn_reflns_Laue_measured_fraction_full 0.997
_diffrn_reflns_Laue_measured_fraction_max 0.848
_diffrn_reflns_limit_h_max 18
_diffrn_reflns_limit_h_min -18
_diffrn_reflns_limit_k_max 11
_diffrn_reflns_limit_k_min -18
_diffrn_reflns_limit_l_max 29
_diffrn_reflns_limit_l_min -26
_diffrn_reflns_number 25587
_diffrn_reflns_point_group_measured_fraction_full 0.997
_diffrn_reflns_point_group_measured_fraction_max 0.848
_diffrn_reflns_theta_full 25.242
_diffrn_reflns_theta_max 29.315
_diffrn_reflns_theta_min 3.370
_exptl_absorpt_coefficient_mu 2.383
_exptl_absorpt_correction_type multi-scan
_exptl_crystal_colour orange
_exptl_crystal_density_diffrn 2.500
_exptl_crystal_description flake
_exptl_crystal_F_000 3049
_exptl_crystal_size_max 0.35
_exptl_crystal_size_mid 0.20
_exptl_crystal_size_min 0.03
_exptl_transmission_factor_max 0.931
_exptl_transmission_factor_min 0.570
_refine_diff_density_max 1.354
_refine_diff_density_min -1.078
_refine_diff_density_rms 0.184
_refine_ls_abs_structure_details
;
 Refined as an inversion twin.
;
_refine_ls_abs_structure_Flack 0.47(6)
_refine_ls_extinction_method none
_refine_ls_goodness_of_fit_ref 1.231
_refine_ls_hydrogen_treatment constr
_refine_ls_matrix_type full
_refine_ls_number_parameters 1292
_refine_ls_number_reflns 15155
_refine_ls_number_restraints 1411
_refine_ls_restrained_S_all 1.193
_refine_ls_R_factor_all 0.0564
_refine_ls_R_factor_gt 0.0455
_refine_ls_shift/su_max 0.008
_refine_ls_shift/su_mean 0.000
_refine_ls_structure_factor_coef Fsqd
_refine_ls_weighting_details 'w=1/[\s^2^(Fo^2^)+24.0000P] where P=(Fo^2^+2Fc^2^)/3'
_refine_ls_weighting_scheme calc
_refine_ls_wR_factor_gt 0.0912
_refine_ls_wR_factor_ref 0.0974
_reflns_Friedel_coverage 0.999
_reflns_Friedel_fraction_full 0.997
_reflns_Friedel_fraction_max 0.848
_reflns_number_gt 13417
_reflns_number_total 15155
_reflns_threshold_expression 'I > 2\s(I)'
_cod_data_source_file c8ce01866a2.cif
_cod_data_source_block x_CCDC1
_cod_depositor_comments 'Adding full bibliography for 7232169--7232174.cif.'
_cod_original_formula_sum 'C20 H68 Mn2.50 Mo12 N8 Na2 O71.50 P8'
_cod_database_code 7232171
_shelx_shelxl_version_number 2016/6
_shelx_space_group_comment
;
The symmetry employed for this shelxl refinement is uniquely defined
by the following loop, which should always be used as a source of
symmetry information in preference to the above space-group names.
They are only intended as comments.
;

loop_
_space_group_symop_operation_xyz
'x, y, z'
'x+1/2, -y, z+1/2'

loop_
_atom_site_label
_atom_site_type_symbol
_atom_site_fract_x
_atom_site_fract_y
_atom_site_fract_z
_atom_site_U_iso_or_equiv
_atom_site_adp_type
_atom_site_occupancy
_atom_site_site_symmetry_order
_atom_site_calc_flag
_atom_site_refinement_flags_posn
_atom_site_refinement_flags_adp
_atom_site_refinement_flags_occupancy
_atom_site_disorder_assembly
_atom_site_disorder_group
Mo1 Mo 0.43564(12) 0.32082(10) 0.48065(9) 0.0202(3) Uani 1 1 d . . . . .
Mo2 Mo 0.40993(12) 0.13001(10) 0.46099(9) 0.0204(3) Uani 1 1 d . . . . .
Mo3 Mo 0.25871(12) 0.04496(9) 0.32137(9) 0.0192(3) Uani 1 1 d . . . . .
Mo4 Mo 0.17369(12) 0.17187(9) 0.23794(8) 0.0172(3) Uani 1 1 d . . . . .
Mo5 Mo 0.20818(12) 0.42896(9) 0.26427(9) 0.0179(3) Uani 1 1 d . . . . .
Mo6 Mo 0.31794(12) 0.48962(9) 0.36730(9) 0.0182(3) Uani 1 1 d . . . . .
Mo7 Mo 0.44910(13) 0.38909(12) 0.15818(9) 0.0302(3) Uani 1 1 d . . . . .
Mo8 Mo 0.42026(13) 0.19890(13) 0.13666(9) 0.0309(4) Uani 1 1 d . . . . .
Mo9 Mo 0.53577(12) 0.02585(10) 0.24818(9) 0.0231(3) Uani 1 1 d . . . . .
Mo10 Mo 0.64629(12) 0.08300(9) 0.35194(9) 0.0189(3) Uani 1 1 d . . . . .
Mo11 Mo 0.68416(12) 0.33931(9) 0.38165(9) 0.0186(3) Uani 1 1 d . . . . .
Mo12 Mo 0.60225(13) 0.46872(10) 0.29880(9) 0.0223(3) Uani 1 1 d . . . . .
P1 P 0.2174(3) 0.2658(3) 0.3876(2) 0.0139(7) Uani 1 1 d . . . . .
P2 P 0.2376(4) -0.0288(3) 0.4608(2) 0.0283(10) Uani 1 1 d . . . . .
P3 P 0.0012(3) 0.3362(3) 0.1960(2) 0.0220(9) Uani 1 1 d . . . . .
P4 P 0.3123(3) 0.5114(3) 0.5175(2) 0.0235(9) Uani 1 1 d . . . . .
P5 P 0.6401(3) 0.2487(3) 0.2310(2) 0.0191(8) Uani 1 1 d . . . . .
P6 P 0.5387(4) 0.0047(5) 0.0968(3) 0.0445(14) Uani 1 1 d . . . . .
P7 P 0.8554(3) 0.1700(3) 0.4206(3) 0.0281(10) Uani 1 1 d . . . . .
P8 P 0.6300(4) 0.5361(3) 0.1594(3) 0.0312(11) Uani 1 1 d . . . . .
O1 O 0.2903(8) 0.3472(7) 0.4157(5) 0.017(2) Uani 1 1 d . . . . .
O2 O 0.2685(7) 0.1640(7) 0.3971(5) 0.015(2) Uani 1 1 d . . . . .
O3 O 0.1845(7) 0.2860(7) 0.3162(5) 0.018(2) Uani 1 1 d . . . . .
O4 O 0.1337(8) 0.2646(8) 0.4167(5) 0.021(2) Uani 1 1 d . . . . .
O5 O 0.3689(9) 0.2218(8) 0.5171(5) 0.024(3) Uani 1 1 d . . . . .
O6 O 0.4506(8) 0.2352(7) 0.4101(5) 0.019(2) Uani 1 1 d . . . . .
O7 O 0.4488(8) 0.4412(8) 0.4222(5) 0.021(2) Uani 1 1 d . . . . .
O8 O 0.3831(9) 0.4294(8) 0.5316(6) 0.026(3) Uani 1 1 d . . . . .
O9 O 0.5449(10) 0.3231(10) 0.5263(6) 0.035(3) Uani 1 1 d . . . . .
O10 O 0.3943(9) 0.0394(8) 0.3811(6) 0.024(3) Uani 1 1 d . . . . .
O11 O 0.3307(9) 0.0248(8) 0.4903(6) 0.029(3) Uani 1 1 d . . . . .
O12 O 0.5134(9) 0.0845(9) 0.5012(6) 0.032(3) Uani 1 1 d . . . . .
O13 O 0.1285(8) 0.0875(7) 0.2953(6) 0.021(2) Uani 1 1 d . . . . .
O14 O 0.3082(7) 0.1555(8) 0.2790(5) 0.015(2) Uani 1 1 d . . . . .
O15 O 0.2216(9) -0.0356(8) 0.3911(6) 0.027(3) Uani 1 1 d . . . . .
O16 O 0.2690(9) -0.0538(8) 0.2746(6) 0.028(3) Uani 1 1 d . . . . .
O17 O 0.2117(8) 0.3083(7) 0.2037(5) 0.019(2) Uani 1 1 d . . . . .
O18 O 0.0394(8) 0.2315(8) 0.2154(6) 0.022(2) Uani 1 1 d . . . . .
O19 O 0.1625(9) 0.1040(9) 0.1721(6) 0.028(3) Uani 1 1 d . . . . .
O20 O 0.3380(8) 0.3946(7) 0.3043(5) 0.018(2) Uani 1 1 d . . . . .
O21 O 0.1825(8) 0.4930(8) 0.3375(6) 0.022(2) Uani 1 1 d . . . . .
O22 O 0.0639(8) 0.4162(8) 0.2350(6) 0.030(3) Uani 1 1 d . . . . .
O23 O 0.2206(10) 0.5221(8) 0.2144(6) 0.029(3) Uani 1 1 d . . . . .
O24 O 0.2961(9) 0.5475(8) 0.4487(6) 0.028(3) Uani 1 1 d . . . . .
O25 O 0.3575(10) 0.5985(9) 0.3435(7) 0.035(3) Uani 1 1 d . . . . .
O26 O 0.1543(10) 0.0185(11) 0.4803(7) 0.045(4) Uani 1 1 d . . . . .
O27 O 0.2484(13) -0.1398(10) 0.4872(7) 0.068(5) Uani 1 1 d . . . . .
O28 O -0.0977(8) 0.3504(8) 0.2031(6) 0.026(3) Uani 1 1 d . . . . .
O29 O 0.0016(10) 0.3489(11) 0.1254(6) 0.041(3) Uani 1 1 d . . . . .
O30 O 0.3371(8) 0.5959(9) 0.5641(6) 0.027(3) Uani 1 1 d . . . . .
O31 O 0.2147(10) 0.4683(10) 0.5263(7) 0.040(3) Uani 1 1 d . . . . .
O32 O 0.5911(8) 0.3515(8) 0.2233(6) 0.024(2) Uani 1 1 d . . . . .
O33 O 0.5673(8) 0.1686(8) 0.2004(6) 0.026(3) Uani 1 1 d . . . . .
O34 O 0.6724(8) 0.2262(7) 0.3020(5) 0.019(2) Uani 1 1 d . . . . .
O35 O 0.7218(8) 0.2464(8) 0.2011(6) 0.024(3) Uani 1 1 d . . . . .
O36 O 0.4888(9) 0.2974(10) 0.1006(6) 0.037(3) Uani 1 1 d . . . . .
O37 O 0.4075(7) 0.2837(8) 0.2074(5) 0.022(2) Uani 1 1 d . . . . .
O38 O 0.4663(8) 0.4787(9) 0.2392(6) 0.029(3) Uani 1 1 d . . . . .
O39 O 0.5330(9) 0.4952(9) 0.1306(6) 0.033(3) Uani 1 1 d . . . . .
O40 O 0.3479(10) 0.4384(11) 0.1175(7) 0.047(4) Uani 1 1 d . . . . .
O41 O 0.4061(8) 0.0773(9) 0.1934(6) 0.027(3) Uani 1 1 d . . . . .
O42 O 0.4677(11) 0.0912(11) 0.0845(6) 0.045(4) Uani 1 1 d . . . . .
O43 O 0.3125(10) 0.1999(12) 0.0915(7) 0.051(4) Uani 1 1 d . . . . .
O44 O 0.5135(7) 0.1203(7) 0.3117(5) 0.016(2) Uani 1 1 d . . . . .
O45 O 0.6707(8) 0.0205(8) 0.2775(6) 0.027(3) Uani 1 1 d . . . . .
O46 O 0.5573(10) -0.0308(11) 0.1631(6) 0.044(4) Uani 1 1 d . . . . .
O47 O 0.4957(9) -0.0809(8) 0.2704(7) 0.033(3) Uani 1 1 d . . . . .
O48 O 0.6431(8) 0.2026(7) 0.4134(5) 0.019(2) Uani 1 1 d . . . . .
O49 O 0.7896(9) 0.0943(8) 0.3822(6) 0.027(3) Uani 1 1 d . . . . .
O50 O 0.6315(10) -0.0106(8) 0.3988(6) 0.031(3) Uani 1 1 d . . . . .
O51 O 0.5511(8) 0.3608(8) 0.3405(6) 0.024(3) Uani 1 1 d . . . . .
O52 O 0.7303(8) 0.4249(8) 0.3249(6) 0.024(3) Uani 1 1 d . . . . .
O53 O 0.8182(8) 0.2759(8) 0.4036(6) 0.027(3) Uani 1 1 d . . . . .
O54 O 0.6949(10) 0.4037(9) 0.4477(6) 0.034(3) Uani 1 1 d . . . . .
O55 O 0.6467(9) 0.5489(8) 0.2315(6) 0.029(3) Uani 1 1 d . . . . .
O56 O 0.5915(10) 0.5667(9) 0.3420(7) 0.039(3) Uani 1 1 d . . . . .
O57 O 0.5089(11) -0.0817(12) 0.0520(7) 0.055(4) Uani 1 1 d . . . . .
O58 O 0.6349(12) 0.0454(12) 0.0897(8) 0.058(5) Uani 1 1 d . . . . .
O59 O 0.9537(9) 0.1576(9) 0.4155(6) 0.035(3) Uani 1 1 d . . . . .
O60 O 0.8544(10) 0.1517(12) 0.4916(7) 0.043(4) Uani 1 1 d . . . . .
O61 O 0.7046(11) 0.4748(10) 0.1414(8) 0.047(4) Uani 1 1 d . . . . .
O62 O 0.6335(10) 0.6425(9) 0.1327(7) 0.041(3) Uani 1 1 d . . . . .
O1W O 0.2132(11) 0.2154(11) 0.5613(7) 0.045(4) Uani 1 1 d . . . . .
O2W O 0.0170(19) 0.3293(17) 0.5105(12) 0.116(8) Uani 1 1 d . U . . .
O3W O 0.6476(11) 0.2840(11) 0.0604(8) 0.050(4) Uani 1 1 d . . . . .
O4W O 0.8307(12) 0.1807(10) 0.1086(7) 0.049(4) Uani 1 1 d . . . . .
O5W O 0.026(3) 0.578(3) 0.459(2) 0.263(19) Uani 1 1 d . U . . .
Mn1 Mn 0.4285(2) 0.2585(2) 0.30872(16) 0.0213(4) Uani 1 1 d . . . . .
Mn2 Mn 0.0860(3) 0.1683(3) 0.4846(2) 0.0235(8) Uani 0.5 1 d . . P A 1
Na4 Na 0.0860(3) 0.1683(3) 0.4846(2) 0.0235(8) Uani 0.5 1 d . . P A 2
Mn3 Mn 0.7708(2) 0.33487(18) 0.13412(15) 0.0263(6) Uani 1 1 d . . . . .
Na1 Na 0.0860(11) 0.4325(10) 0.4309(9) 0.044(4) Uani 0.5 1 d . . P A .
Na2 Na 0.7548(12) 0.0679(9) 0.1846(7) 0.037(4) Uani 0.5 1 d . . P . .
Na3 Na 0.0111(9) 0.1978(10) 0.3256(6) 0.027(3) Uani 0.5 1 d . . P A .
N1 N 0.0882(8) 0.3363(9) 0.0152(6) 0.042(3) Uani 1 1 d D U . . .
N2 N -0.0033(8) 0.2323(11) -0.0531(6) 0.058(4) Uani 1 1 d D U . . .
C1 C 0.0995(10) 0.2396(11) 0.0400(6) 0.059(5) Uani 1 1 d D U . . .
H1A H 0.138412 0.221447 0.078353 0.071 Uiso 1 1 calc R U . . .
C2 C 0.0432(11) 0.1761(8) -0.0019(7) 0.060(5) Uani 1 1 d D U . . .
H2A H 0.037368 0.107393 0.003141 0.072 Uiso 1 1 calc R U . . .
C3 C 0.0251(9) 0.3298(10) -0.0416(6) 0.048(4) Uani 1 1 d D U . . .
H3A H 0.004639 0.383387 -0.068409 0.058 Uiso 1 1 calc R U . . .
C4 C 0.1312(14) 0.4261(15) 0.0412(10) 0.078(7) Uani 1 1 d D U . . .
H4A H 0.172701 0.412470 0.081210 0.117 Uiso 1 1 calc R U . . .
H4B H 0.166423 0.454310 0.013759 0.117 Uiso 1 1 calc R U . . .
H4C H 0.083778 0.472775 0.046310 0.117 Uiso 1 1 calc R U . . .
C5 C -0.0688(13) 0.1919(17) -0.1070(10) 0.087(7) Uani 1 1 d D U . . .
H5A H -0.074812 0.121033 -0.101839 0.130 Uiso 1 1 calc R U . . .
H5B H -0.128999 0.223232 -0.111277 0.130 Uiso 1 1 calc R U . . .
H5C H -0.046365 0.204622 -0.143817 0.130 Uiso 1 1 calc R U . . .
N3 N 0.7611(9) 0.1309(10) 0.5936(7) 0.071(5) Uani 1 1 d D U . . .
N4 N 0.8274(10) 0.2466(12) 0.6638(6) 0.085(6) Uani 1 1 d D U . . .
C6 C 0.7320(12) 0.2245(13) 0.5689(6) 0.091(6) Uani 1 1 d D U . . .
H6A H 0.691947 0.236926 0.530013 0.109 Uiso 1 1 calc R U . . .
C7 C 0.7731(13) 0.2958(10) 0.6123(8) 0.091(6) Uani 1 1 d D U . . .
H7A H 0.765641 0.364720 0.607757 0.109 Uiso 1 1 calc R U . . .
C8 C 0.8194(11) 0.1460(12) 0.6516(7) 0.076(6) Uani 1 1 d D U . . .
H8A H 0.848987 0.095802 0.678517 0.091 Uiso 1 1 calc R U . . .
C9 C 0.7376(15) 0.0352(15) 0.5663(10) 0.069(6) Uani 1 1 d D U . . .
H9A H 0.695932 0.042965 0.525675 0.103 Uiso 1 1 calc R U . . .
H9B H 0.793739 0.001579 0.562341 0.103 Uiso 1 1 calc R U . . .
H9C H 0.707191 -0.003574 0.592480 0.103 Uiso 1 1 calc R U . . .
C10 C 0.8816(16) 0.292(2) 0.7191(10) 0.123(10) Uani 1 1 d D U . . .
H10A H 0.874981 0.363670 0.715605 0.185 Uiso 1 1 calc R U . . .
H10B H 0.859826 0.269397 0.754498 0.185 Uiso 1 1 calc R U . . .
H10C H 0.946472 0.274461 0.724451 0.185 Uiso 1 1 calc R U . . .
N5 N -0.077(2) 0.609(2) 0.2407(18) 0.157(10) Uani 0.534(16) 1 d D U P B 1
N6 N 0.036(2) 0.696(2) 0.2081(18) 0.159(10) Uani 0.534(16) 1 d D U P B 1
C11 C -0.095(3) 0.603(3) 0.1762(17) 0.150(10) Uani 0.534(16) 1 d D U P B 1
H11A H -0.144367 0.568711 0.150447 0.181 Uiso 0.534(16) 1 calc R U P B 1
C12 C -0.026(3) 0.656(3) 0.1565(15) 0.157(10) Uani 0.534(16) 1 d D U P B 1
H12A H -0.022275 0.662786 0.115120 0.188 Uiso 0.534(16) 1 calc R U P B 1
C13 C 0.004(2) 0.667(3) 0.2602(16) 0.153(10) Uani 0.534(16) 1 d D U P B 1
H13A H 0.032402 0.683459 0.301451 0.183 Uiso 0.534(16) 1 calc R U P B 1
C14 C -0.129(3) 0.566(3) 0.279(2) 0.151(11) Uani 0.534(16) 1 d D U P B 1
H14A H -0.182690 0.534155 0.252150 0.227 Uiso 0.534(16) 1 d R U P B 1
H14B H -0.092230 0.516775 0.305860 0.227 Uiso 0.534(16) 1 d R U P B 1
H14C H -0.150710 0.615415 0.304340 0.227 Uiso 0.534(16) 1 d R U P B 1
C15 C 0.115(3) 0.755(3) 0.208(3) 0.162(12) Uani 0.534(16) 1 d D U P B 1
H15A H 0.145235 0.772819 0.250432 0.243 Uiso 0.534(16) 1 calc R U P B 1
H15B H 0.157827 0.717466 0.190140 0.243 Uiso 0.534(16) 1 calc R U P B 1
H15C H 0.095948 0.814385 0.184047 0.243 Uiso 0.534(16) 1 calc R U P B 1
O11W O -0.035(3) 1.030(4) 0.120(2) 0.154(17) Uani 0.534(16) 1 d . U P B 1
O11B O 0.806(3) -0.098(3) 0.1810(18) 0.094(13) Uani 0.466(16) 1 d . U P B 1
N5B N 0.019(2) 0.892(3) 0.1732(19) 0.151(10) Uani 0.466(16) 1 d D U P B 2
N6B N 0.104(2) 0.785(3) 0.2445(19) 0.155(10) Uani 0.466(16) 1 d D U P B 2
C11B C 0.033(3) 0.805(3) 0.1428(18) 0.156(10) Uani 0.466(16) 1 d D U P B 2
H11B H 0.011542 0.792559 0.100235 0.188 Uiso 0.466(16) 1 calc R U P B 2
C12B C 0.085(3) 0.740(3) 0.186(2) 0.156(10) Uani 0.466(16) 1 d D U P B 2
H12B H 0.104370 0.675901 0.177367 0.187 Uiso 0.466(16) 1 calc R U P B 2
C13B C 0.063(3) 0.879(3) 0.2360(18) 0.158(10) Uani 0.466(16) 1 d D U P B 2
H13B H 0.064623 0.925806 0.267547 0.190 Uiso 0.466(16) 1 calc R U P B 2
C14B C -0.031(4) 0.977(3) 0.146(3) 0.143(15) Uani 0.466(16) 1 d D U P B 2
H14D H -0.029710 1.026511 0.178194 0.215 Uiso 0.466(16) 1 calc R U P B 2
H14E H -0.001609 1.004075 0.115148 0.215 Uiso 0.466(16) 1 calc R U P B 2
H14F H -0.094437 0.959080 0.127253 0.215 Uiso 0.466(16) 1 calc R U P B 2
C15B C 0.156(4) 0.744(4) 0.301(2) 0.161(14) Uani 0.466(16) 1 d D U P B 2
H15D H 0.158098 0.791159 0.334236 0.242 Uiso 0.466(16) 1 calc R U P B 2
H15E H 0.125423 0.683560 0.309909 0.242 Uiso 0.466(16) 1 calc R U P B 2
H15F H 0.218232 0.728576 0.297788 0.242 Uiso 0.466(16) 1 calc R U P B 2
N7 N 0.9188(19) -0.1087(18) 0.3701(15) 0.113(8) Uani 0.585(15) 1 d D U P C 1
N8 N 0.7836(17) -0.1817(17) 0.3815(15) 0.109(7) Uani 0.585(15) 1 d D U P C 1
C16 C 0.9239(19) -0.121(3) 0.4333(13) 0.107(7) Uani 0.585(15) 1 d D U P C 1
H16A H 0.974415 -0.101844 0.465649 0.128 Uiso 0.585(15) 1 calc R U P C 1
C17 C 0.843(2) -0.165(3) 0.4406(11) 0.107(7) Uani 0.585(15) 1 d D U P C 1
H17A H 0.828864 -0.180479 0.478644 0.128 Uiso 0.585(15) 1 calc R U P C 1
C18 C 0.832(2) -0.147(2) 0.3386(11) 0.106(7) Uani 0.585(15) 1 d D U P C 1
H18A H 0.809337 -0.148603 0.295345 0.127 Uiso 0.585(15) 1 calc R U P C 1
C19 C 0.997(2) -0.065(3) 0.3556(19) 0.088(10) Uani 0.585(15) 1 d D U P C 1
H19A H 0.986884 -0.059584 0.310925 0.132 Uiso 0.585(15) 1 calc R U P C 1
H19B H 1.006154 0.000983 0.373753 0.132 Uiso 0.585(15) 1 calc R U P C 1
H19C H 1.051388 -0.105023 0.371973 0.132 Uiso 0.585(15) 1 calc R U P C 1
C20 C 0.691(2) -0.225(3) 0.360(2) 0.113(10) Uani 0.585(15) 1 d D U P C 1
H20A H 0.667826 -0.245153 0.395709 0.170 Uiso 0.585(15) 1 calc R U P C 1
H20B H 0.648941 -0.176364 0.336262 0.170 Uiso 0.585(15) 1 calc R U P C 1
H20C H 0.694060 -0.282435 0.334502 0.170 Uiso 0.585(15) 1 calc R U P C 1
N7B N 0.836(2) -0.346(3) 0.4371(12) 0.106(8) Uani 0.415(15) 1 d D U P C 2
N8B N 0.757(2) -0.243(3) 0.3602(13) 0.112(8) Uani 0.415(15) 1 d D U P C 2
C16B C 0.870(3) -0.249(3) 0.4493(16) 0.107(8) Uani 0.415(15) 1 d D U P C 2
H16B H 0.918115 -0.229667 0.483273 0.128 Uiso 0.415(15) 1 calc R U P C 2
C17B C 0.822(3) -0.186(3) 0.4025(18) 0.113(7) Uani 0.415(15) 1 d D U P C 2
H17B H 0.832186 -0.118002 0.399749 0.136 Uiso 0.415(15) 1 calc R U P C 2
C18B C 0.766(2) -0.341(3) 0.3822(14) 0.113(8) Uani 0.415(15) 1 d D U P C 2
H18B H 0.730395 -0.394872 0.362969 0.135 Uiso 0.415(15) 1 calc R U P C 2
C19B C 0.865(3) -0.431(3) 0.4729(18) 0.104(12) Uani 0.415(15) 1 d D U P C 2
H19D H 0.914510 -0.413881 0.508573 0.156 Uiso 0.415(15) 1 calc R U P C 2
H19E H 0.813137 -0.458868 0.486802 0.156 Uiso 0.415(15) 1 calc R U P C 2
H19F H 0.887842 -0.479808 0.447940 0.156 Uiso 0.415(15) 1 calc R U P C 2
C20B C 0.693(3) -0.209(4) 0.3061(18) 0.120(11) Uani 0.415(15) 1 d D U P C 2
H20D H 0.656337 -0.264266 0.285838 0.179 Uiso 0.415(15) 1 calc R U P C 2
H20E H 0.652775 -0.159282 0.317071 0.179 Uiso 0.415(15) 1 calc R U P C 2
H20F H 0.727419 -0.180245 0.278165 0.179 Uiso 0.415(15) 1 calc R U P C 2
O6W O -0.1250(13) 0.1245(14) 0.2687(8) 0.074(5) Uani 1 1 d . . . . .
O7W O 0.1756(13) -0.2881(12) 0.4170(9) 0.115(7) Uani 1 1 d . U . . .
O9W O 0.846(6) 0.617(7) 0.334(4) 0.13(3) Uani 0.25 1 d . U P . .
O10W O 0.517(4) 0.775(4) 0.142(2) 0.056(13) Uani 0.25 1 d . U P . .
O8W O -0.047(3) 0.371(2) 0.3423(14) 0.055(9) Uani 0.5 1 d . . P . .
O8B O -0.1429(19) 0.3125(19) 0.2949(13) 0.037(6) Uani 0.5 1 d . U P A .

loop_
_atom_site_aniso_label
_atom_site_aniso_U_11
_atom_site_aniso_U_22
_atom_site_aniso_U_33
_atom_site_aniso_U_23
_atom_site_aniso_U_13
_atom_site_aniso_U_12
Mo1 0.0170(7) 0.0280(6) 0.0146(7) -0.0016(5) 0.0017(5) 0.0013(5)
Mo2 0.0183(6) 0.0260(6) 0.0164(7) 0.0042(5) 0.0030(5) 0.0052(5)
Mo3 0.0200(6) 0.0188(6) 0.0191(7) 0.0020(5) 0.0054(5) 0.0007(5)
Mo4 0.0155(7) 0.0204(6) 0.0147(7) 0.0008(5) 0.0018(5) -0.0022(4)
Mo5 0.0159(6) 0.0193(6) 0.0167(7) 0.0029(5) 0.0002(5) -0.0023(4)
Mo6 0.0174(6) 0.0192(6) 0.0165(7) 0.0002(5) 0.0013(5) -0.0029(5)
Mo7 0.0173(7) 0.0529(9) 0.0198(7) 0.0151(6) 0.0031(6) 0.0002(6)
Mo8 0.0183(7) 0.0610(10) 0.0129(7) -0.0011(7) 0.0026(6) -0.0108(6)
Mo9 0.0209(7) 0.0293(7) 0.0208(7) -0.0107(6) 0.0081(6) -0.0076(5)
Mo10 0.0169(6) 0.0212(6) 0.0183(7) -0.0009(5) 0.0035(5) -0.0027(5)
Mo11 0.0153(7) 0.0215(6) 0.0178(7) -0.0002(5) 0.0018(5) -0.0030(5)
Mo12 0.0188(7) 0.0235(6) 0.0249(8) 0.0062(6) 0.0062(6) -0.0001(5)
P1 0.0115(18) 0.0163(16) 0.014(2) -0.0007(14) 0.0024(15) -0.0005(13)
P2 0.038(3) 0.023(2) 0.026(3) 0.0064(17) 0.013(2) -0.0018(17)
P3 0.015(2) 0.029(2) 0.021(2) 0.0044(17) 0.0008(18) -0.0001(15)
P4 0.019(2) 0.029(2) 0.021(2) -0.0090(17) 0.0033(17) -0.0022(15)
P5 0.015(2) 0.028(2) 0.013(2) 0.0025(15) 0.0025(16) -0.0055(14)
P6 0.034(3) 0.082(4) 0.023(3) -0.028(3) 0.016(2) -0.024(3)
P7 0.018(2) 0.032(2) 0.031(3) -0.0022(19) 0.000(2) -0.0005(16)
P8 0.030(2) 0.032(2) 0.037(3) 0.016(2) 0.018(2) 0.0053(17)
O1 0.017(6) 0.020(5) 0.008(5) 0.004(4) -0.007(4) -0.008(4)
O2 0.012(5) 0.023(5) 0.013(5) -0.001(4) 0.007(4) -0.002(4)
O3 0.018(5) 0.014(5) 0.018(6) -0.002(4) -0.001(4) -0.007(4)
O4 0.020(6) 0.023(5) 0.024(7) 0.002(4) 0.013(5) 0.002(4)
O5 0.031(6) 0.021(5) 0.018(6) -0.004(5) 0.000(5) 0.001(4)
O6 0.023(6) 0.018(5) 0.017(5) -0.002(4) 0.007(4) -0.002(4)
O7 0.023(6) 0.024(5) 0.012(5) 0.002(4) -0.002(4) -0.009(4)
O8 0.028(6) 0.031(6) 0.015(6) -0.005(5) 0.000(5) 0.001(5)
O9 0.025(7) 0.057(8) 0.017(6) 0.004(5) -0.006(5) -0.004(5)
O10 0.023(6) 0.028(6) 0.023(6) 0.000(5) 0.008(5) 0.012(4)
O11 0.037(7) 0.023(5) 0.029(7) 0.005(5) 0.010(5) 0.004(5)
O12 0.022(6) 0.045(7) 0.029(7) 0.002(5) 0.004(5) 0.009(5)
O13 0.026(6) 0.012(5) 0.026(7) 0.001(4) 0.004(5) -0.001(4)
O14 0.010(5) 0.029(5) 0.008(5) 0.004(4) 0.004(4) -0.001(4)
O15 0.032(6) 0.022(5) 0.030(7) -0.001(5) 0.013(5) -0.005(4)
O16 0.027(6) 0.026(6) 0.030(7) 0.002(5) 0.006(5) 0.001(4)
O17 0.024(6) 0.020(5) 0.011(5) 0.001(4) -0.002(4) -0.002(4)
O18 0.014(5) 0.019(5) 0.032(7) 0.001(5) 0.001(5) -0.003(4)
O19 0.030(7) 0.035(6) 0.019(7) -0.001(5) 0.008(5) 0.006(5)
O20 0.018(5) 0.020(5) 0.015(6) 0.001(4) 0.001(4) 0.001(4)
O21 0.018(6) 0.023(5) 0.021(6) 0.001(4) 0.000(5) -0.002(4)
O22 0.016(6) 0.028(6) 0.041(8) 0.009(5) 0.000(5) 0.001(4)
O23 0.039(7) 0.023(6) 0.020(6) 0.000(5) 0.002(5) -0.005(5)
O24 0.029(7) 0.025(6) 0.024(6) -0.004(5) -0.006(5) -0.001(4)
O25 0.043(8) 0.025(6) 0.035(7) -0.004(5) 0.007(6) -0.008(5)
O26 0.035(9) 0.076(10) 0.028(8) 0.002(7) 0.015(6) -0.004(7)
O27 0.124(15) 0.026(7) 0.038(8) 0.021(6) -0.008(8) -0.013(8)
O28 0.016(6) 0.030(6) 0.032(7) -0.002(5) 0.006(5) -0.002(4)
O29 0.039(9) 0.059(9) 0.025(8) 0.011(7) 0.005(7) 0.009(7)
O30 0.019(5) 0.037(6) 0.022(6) -0.017(5) 0.003(5) -0.001(4)
O31 0.029(7) 0.054(8) 0.038(8) -0.018(6) 0.010(6) -0.019(6)
O32 0.019(6) 0.028(6) 0.021(6) 0.008(5) -0.002(5) 0.006(4)
O33 0.019(6) 0.039(6) 0.023(6) -0.001(5) 0.011(5) -0.011(5)
O34 0.021(6) 0.018(5) 0.016(6) 0.006(4) 0.003(4) -0.002(4)
O35 0.021(6) 0.027(6) 0.027(7) 0.013(5) 0.012(5) 0.003(4)
O36 0.022(6) 0.074(9) 0.017(6) 0.011(6) 0.011(5) -0.012(6)
O37 0.013(5) 0.030(6) 0.022(6) 0.001(5) 0.000(4) -0.005(4)
O38 0.018(6) 0.040(7) 0.026(7) 0.012(5) -0.002(5) 0.003(4)
O39 0.025(6) 0.048(7) 0.026(7) 0.023(6) 0.004(5) 0.000(5)
O40 0.033(8) 0.072(10) 0.033(8) 0.024(7) -0.001(6) 0.011(6)
O41 0.022(6) 0.040(7) 0.019(6) -0.008(5) 0.006(5) -0.009(5)
O42 0.044(8) 0.074(10) 0.019(7) -0.018(6) 0.012(6) -0.002(7)
O43 0.018(7) 0.100(12) 0.028(8) -0.005(7) -0.010(6) -0.021(7)
O44 0.012(5) 0.020(5) 0.018(6) -0.004(4) 0.004(4) -0.005(4)
O45 0.018(6) 0.030(6) 0.035(7) -0.014(5) 0.010(5) -0.005(4)
O46 0.037(8) 0.081(10) 0.019(6) -0.021(6) 0.016(6) -0.004(6)
O47 0.024(6) 0.031(6) 0.045(8) -0.003(6) 0.006(6) -0.013(5)
O48 0.016(6) 0.023(5) 0.017(6) 0.002(4) 0.000(5) -0.002(4)
O49 0.024(6) 0.023(5) 0.027(7) 0.001(5) -0.006(5) 0.000(4)
O50 0.040(7) 0.025(6) 0.029(7) 0.014(5) 0.011(6) -0.005(5)
O51 0.016(6) 0.028(6) 0.029(7) -0.001(5) 0.007(5) -0.004(4)
O52 0.017(6) 0.032(6) 0.026(7) 0.011(5) 0.011(5) -0.005(4)
O53 0.017(6) 0.033(6) 0.027(7) 0.009(5) -0.003(5) -0.005(5)
O54 0.035(8) 0.042(7) 0.022(7) -0.002(6) 0.002(6) -0.009(6)
O55 0.026(6) 0.035(6) 0.029(7) 0.017(5) 0.009(5) -0.001(5)
O56 0.053(9) 0.029(6) 0.042(8) 0.002(6) 0.023(7) 0.004(6)
O57 0.061(10) 0.077(10) 0.030(8) -0.033(7) 0.013(7) -0.026(8)
O58 0.039(9) 0.083(11) 0.062(11) -0.031(9) 0.030(8) -0.027(8)
O59 0.029(7) 0.035(7) 0.036(8) -0.002(6) 0.001(6) -0.003(5)
O60 0.025(8) 0.083(10) 0.026(8) 0.006(7) 0.015(6) 0.011(7)
O61 0.041(9) 0.035(7) 0.074(12) 0.013(7) 0.033(8) 0.006(6)
O62 0.047(7) 0.034(6) 0.052(8) 0.023(6) 0.027(6) 0.015(5)
O1W 0.036(9) 0.069(10) 0.033(8) -0.015(7) 0.014(7) -0.009(7)
O2W 0.128(13) 0.101(11) 0.108(12) -0.015(10) 0.007(10) -0.034(10)
O3W 0.030(8) 0.065(10) 0.052(10) 0.005(8) 0.003(7) -0.006(7)
O4W 0.060(9) 0.043(7) 0.045(8) -0.016(6) 0.014(7) -0.007(6)
O5W 0.23(3) 0.21(2) 0.32(3) -0.06(2) 0.01(2) 0.04(2)
Mn1 0.0182(7) 0.0275(11) 0.0173(7) 0.0013(8) 0.0022(6) -0.0023(7)
Mn2 0.0143(19) 0.034(2) 0.022(2) 0.0070(15) 0.0035(16) -0.0027(13)
Na4 0.0143(19) 0.034(2) 0.022(2) 0.0070(15) 0.0035(16) -0.0027(13)
Mn3 0.0237(15) 0.0269(13) 0.0277(16) 0.0074(11) 0.0046(12) -0.0016(10)
Na1 0.032(7) 0.022(6) 0.076(12) -0.008(7) 0.010(8) 0.011(5)
Na2 0.056(10) 0.020(6) 0.035(8) -0.003(6) 0.012(7) 0.011(6)
Na3 0.016(6) 0.054(8) 0.012(6) 0.002(5) 0.005(5) -0.006(5)
N1 0.033(7) 0.063(8) 0.031(7) 0.017(6) 0.009(6) 0.013(6)
N2 0.077(9) 0.049(8) 0.047(8) 0.009(7) 0.013(7) 0.019(7)
C1 0.065(9) 0.064(10) 0.041(8) 0.007(8) -0.003(8) 0.029(8)
C2 0.073(10) 0.056(9) 0.043(9) 0.010(8) -0.002(8) 0.023(8)
C3 0.056(9) 0.054(9) 0.034(8) 0.012(7) 0.010(7) 0.005(8)
C4 0.061(13) 0.094(15) 0.066(13) 0.038(12) -0.008(11) -0.017(12)
C5 0.114(16) 0.044(11) 0.074(13) 0.005(11) -0.035(13) 0.002(11)
N3 0.087(11) 0.091(10) 0.041(8) 0.034(8) 0.026(8) 0.054(9)
N4 0.117(12) 0.079(10) 0.042(8) 0.014(8) -0.014(8) 0.063(9)
C6 0.117(12) 0.086(11) 0.059(10) 0.018(10) 0.000(10) 0.067(10)
C7 0.119(13) 0.084(11) 0.054(10) 0.018(9) -0.012(10) 0.062(10)
C8 0.100(12) 0.083(11) 0.036(9) 0.015(9) 0.002(9) 0.068(10)
C9 0.055(12) 0.086(14) 0.059(12) 0.025(11) 0.003(10) 0.005(11)
C10 0.18(2) 0.088(16) 0.068(14) -0.014(13) -0.044(15) 0.064(15)
N5 0.19(3) 0.103(18) 0.18(2) -0.012(17) 0.04(2) -0.018(16)
N6 0.20(2) 0.109(17) 0.17(2) -0.012(17) 0.046(19) -0.025(15)
C11 0.19(3) 0.101(18) 0.16(2) -0.008(18) 0.05(2) -0.027(16)
C12 0.19(2) 0.107(17) 0.17(2) -0.011(17) 0.042(19) -0.027(15)
C13 0.19(2) 0.099(17) 0.17(2) -0.011(17) 0.047(19) -0.023(15)
C14 0.18(3) 0.106(19) 0.17(2) 0.001(18) 0.05(2) -0.035(17)
C15 0.20(3) 0.11(2) 0.18(3) -0.02(2) 0.05(2) -0.038(19)
O11W 0.13(2) 0.17(3) 0.15(2) -0.08(2) 0.016(19) -0.03(2)
O11B 0.12(2) 0.053(17) 0.09(2) -0.008(16) -0.003(17) 0.026(16)
N5B 0.19(2) 0.101(18) 0.16(2) -0.013(17) 0.04(2) -0.027(16)
N6B 0.19(2) 0.103(17) 0.17(2) -0.015(17) 0.05(2) -0.028(16)
C11B 0.19(2) 0.106(18) 0.17(2) -0.012(17) 0.04(2) -0.023(16)
C12B 0.19(2) 0.108(17) 0.17(2) -0.011(17) 0.05(2) -0.027(16)
C13B 0.19(2) 0.109(18) 0.17(2) -0.014(18) 0.04(2) -0.026(16)
C14B 0.19(3) 0.10(2) 0.16(3) -0.02(2) 0.06(3) -0.04(2)
C15B 0.20(3) 0.09(2) 0.18(3) -0.01(2) 0.04(3) -0.03(2)
N7 0.100(14) 0.131(16) 0.087(12) -0.027(13) -0.018(12) 0.032(13)
N8 0.098(14) 0.130(16) 0.077(12) -0.022(12) -0.023(11) 0.034(13)
C16 0.102(14) 0.129(16) 0.070(12) -0.019(13) -0.018(12) 0.030(13)
C17 0.101(14) 0.132(16) 0.065(11) -0.024(12) -0.022(11) 0.027(13)
C18 0.097(14) 0.128(16) 0.073(12) -0.024(13) -0.018(11) 0.030(13)
C19 0.039(15) 0.14(2) 0.083(18) 0.006(18) 0.008(15) 0.004(17)
C20 0.111(18) 0.13(2) 0.092(16) -0.024(17) 0.006(16) 0.031(17)
N7B 0.099(14) 0.133(16) 0.070(12) -0.032(13) -0.013(12) 0.031(13)
N8B 0.101(14) 0.132(16) 0.080(12) -0.026(13) -0.022(12) 0.026(13)
C16B 0.101(14) 0.131(16) 0.069(12) -0.026(13) -0.015(12) 0.031(13)
C17B 0.104(14) 0.134(16) 0.082(12) -0.024(13) -0.014(12) 0.027(13)
C18B 0.104(14) 0.132(17) 0.081(12) -0.025(13) -0.020(12) 0.027(13)
C19B 0.11(2) 0.14(2) 0.049(19) -0.03(2) -0.008(19) 0.00(2)
C20B 0.117(19) 0.13(2) 0.087(18) -0.020(19) -0.019(18) 0.031(18)
O6W 0.089(13) 0.080(12) 0.051(10) 0.003(9) 0.015(9) 0.010(9)
O7W 0.111(13) 0.051(9) 0.147(14) -0.018(10) -0.038(11) 0.027(9)
O9W 0.13(3) 0.13(3) 0.14(3) -0.001(13) 0.030(14) -0.010(13)
O10W 0.07(2) 0.04(2) 0.08(2) -0.005(18) 0.044(19) -0.006(18)
O8W 0.10(2) 0.036(14) 0.042(16) 0.020(12) 0.052(17) 0.032(15)
O8B 0.032(10) 0.052(11) 0.030(10) 0.007(9) 0.016(9) 0.015(8)

loop_
_atom_type_symbol
_atom_type_description
_atom_type_scat_dispersion_real
_atom_type_scat_dispersion_imag
_atom_type_scat_source
C C 0.0033 0.0016 'International Tables Vol C Tables 4.2.6.8 and 6.1.1.4'
H H 0.0000 0.0000 'International Tables Vol C Tables 4.2.6.8 and 6.1.1.4'
N N 0.0061 0.0033 'International Tables Vol C Tables 4.2.6.8 and 6.1.1.4'
Na Na 0.0362 0.0249 'International Tables Vol C Tables 4.2.6.8 and 6.1.1.4'
P P 0.1023 0.0942 'International Tables Vol C Tables 4.2.6.8 and 6.1.1.4'
Mo Mo -1.6832 0.6857 'International Tables Vol C Tables 4.2.6.8 and 6.1.1.4'
O O 0.0106 0.0060 'International Tables Vol C Tables 4.2.6.8 and 6.1.1.4'
Mn Mn 0.3368 0.7283 'International Tables Vol C Tables 4.2.6.8 and 6.1.1.4'

loop_
_geom_angle_atom_site_label_1
_geom_angle_atom_site_label_2
_geom_angle_atom_site_label_3
_geom_angle
_geom_angle_site_symmetry_1
_geom_angle_site_symmetry_3
O9 Mo1 O5 105.7(6) . .
O9 Mo1 O6 102.2(6) . .
O5 Mo1 O6 95.3(4) . .
O9 Mo1 O8 95.1(6) . .
O5 Mo1 O8 87.9(5) . .
O6 Mo1 O8 160.8(5) . .
O9 Mo1 O7 98.0(6) . .
O5 Mo1 O7 155.6(5) . .
O6 Mo1 O7 85.3(4) . .
O8 Mo1 O7 84.1(5) . .
O9 Mo1 O1 169.9(5) . .
O5 Mo1 O1 82.9(4) . .
O6 Mo1 O1 82.0(4) . .
O8 Mo1 O1 79.7(4) . .
O7 Mo1 O1 73.0(4) . .
O9 Mo1 Mo2 101.4(5) . .
O5 Mo1 Mo2 47.8(3) . .
O6 Mo1 Mo2 48.9(3) . .
O8 Mo1 Mo2 135.5(3) . .
O7 Mo1 Mo2 132.9(3) . .
O1 Mo1 Mo2 88.3(3) . .
O12 Mo2 O5 105.8(6) . .
O12 Mo2 O6 101.5(6) . .
O5 Mo2 O6 95.4(4) . .
O12 Mo2 O11 95.5(6) . .
O5 Mo2 O11 86.9(5) . .
O6 Mo2 O11 161.5(5) . .
O12 Mo2 O10 97.8(5) . .
O5 Mo2 O10 155.6(5) . .
O6 Mo2 O10 85.6(4) . .
O11 Mo2 O10 84.9(5) . .
O12 Mo2 O2 169.3(5) . .
O5 Mo2 O2 83.7(4) . .
O6 Mo2 O2 82.0(4) . .
O11 Mo2 O2 80.0(4) . .
O10 Mo2 O2 72.2(4) . .
O12 Mo2 Mo1 101.0(4) . .
O5 Mo2 Mo1 47.7(3) . .
O6 Mo2 Mo1 49.1(3) . .
O11 Mo2 Mo1 134.4(3) . .
O10 Mo2 Mo1 133.4(3) . .
O2 Mo2 Mo1 88.9(3) . .
O16 Mo3 O13 105.8(5) . .
O16 Mo3 O14 101.4(5) . .
O13 Mo3 O14 95.1(4) . .
O16 Mo3 O15 97.1(5) . .
O13 Mo3 O15 87.5(5) . .
O14 Mo3 O15 159.9(4) . .
O16 Mo3 O10 98.2(5) . .
O13 Mo3 O10 155.4(5) . .
O14 Mo3 O10 85.6(4) . .
O15 Mo3 O10 83.9(5) . .
O16 Mo3 O2 169.2(5) . .
O13 Mo3 O2 84.1(4) . .
O14 Mo3 O2 81.9(4) . .
O15 Mo3 O2 78.5(4) . .
O10 Mo3 O2 71.6(4) . .
O16 Mo3 Mo4 100.1(4) . .
O13 Mo3 Mo4 47.7(3) . .
O14 Mo3 Mo4 49.0(3) . .
O15 Mo3 Mo4 134.8(4) . .
O10 Mo3 Mo4 133.5(3) . .
O2 Mo3 Mo4 89.8(3) . .
O19 Mo4 O13 105.7(5) . .
O19 Mo4 O14 102.4(5) . .
O13 Mo4 O14 95.6(4) . .
O19 Mo4 O18 96.3(5) . .
O13 Mo4 O18 85.7(5) . .
O14 Mo4 O18 160.1(4) . .
O19 Mo4 O17 97.9(5) . .
O13 Mo4 O17 155.1(5) . .
O14 Mo4 O17 86.5(4) . .
O18 Mo4 O17 84.2(4) . .
O19 Mo4 O3 170.5(5) . .
O13 Mo4 O3 82.4(4) . .
O14 Mo4 O3 81.2(4) . .
O18 Mo4 O3 79.3(4) . .
O17 Mo4 O3 73.4(4) . .
O19 Mo4 Mo3 100.9(4) . .
O13 Mo4 Mo3 48.3(3) . .
O14 Mo4 Mo3 49.1(3) . .
O18 Mo4 Mo3 133.7(3) . .
O17 Mo4 Mo3 134.4(3) . .
O3 Mo4 Mo3 88.1(3) . .
O19 Mo4 Na3 127.0(5) . .
O13 Mo4 Na3 45.1(4) . .
O14 Mo4 Na3 120.5(4) . .
O18 Mo4 Na3 49.2(4) . .
O17 Mo4 Na3 113.3(4) . .
O3 Mo4 Na3 55.8(4) . .
Mo3 Mo4 Na3 87.0(2) . .
O23 Mo5 O21 106.6(5) . .
O23 Mo5 O20 102.7(6) . .
O21 Mo5 O20 95.2(5) . .
O23 Mo5 O22 96.9(6) . .
O21 Mo5 O22 84.6(5) . .
O20 Mo5 O22 159.5(4) . .
O23 Mo5 O17 97.4(5) . .
O21 Mo5 O17 154.9(4) . .
O20 Mo5 O17 86.4(4) . .
O22 Mo5 O17 85.3(5) . .
O23 Mo5 O3 169.9(5) . .
O21 Mo5 O3 82.6(4) . .
O20 Mo5 O3 80.0(4) . .
O22 Mo5 O3 79.7(4) . .
O17 Mo5 O3 73.0(4) . .
O23 Mo5 Mo6 101.4(4) . .
O21 Mo5 Mo6 48.3(3) . .
O20 Mo5 Mo6 48.7(3) . .
O22 Mo5 Mo6 132.6(4) . .
O17 Mo5 Mo6 134.0(3) . .
O3 Mo5 Mo6 87.7(3) . .
O25 Mo6 O21 105.9(6) . .
O25 Mo6 O20 102.5(6) . .
O21 Mo6 O20 95.3(5) . .
O25 Mo6 O24 94.8(6) . .
O21 Mo6 O24 85.6(5) . .
O20 Mo6 O24 161.6(4) . .
O25 Mo6 O7 96.2(6) . .
O21 Mo6 O7 156.8(4) . .
O20 Mo6 O7 86.3(5) . .
O24 Mo6 O7 85.8(5) . .
O25 Mo6 O1 168.5(5) . .
O21 Mo6 O1 83.9(4) . .
O20 Mo6 O1 82.1(4) . .
O24 Mo6 O1 79.8(4) . .
O7 Mo6 O1 73.4(4) . .
O25 Mo6 Mo5 100.7(5) . .
O21 Mo6 Mo5 48.4(3) . .
O20 Mo6 Mo5 48.7(3) . .
O24 Mo6 Mo5 133.9(4) . .
O7 Mo6 Mo5 134.3(3) . .
O1 Mo6 Mo5 90.3(3) . .
O40 Mo7 O36 105.3(7) . .
O40 Mo7 O37 103.0(6) . .
O36 Mo7 O37 95.1(5) . .
O40 Mo7 O39 95.0(6) . .
O36 Mo7 O39 87.0(5) . .
O37 Mo7 O39 160.6(5) . .
O40 Mo7 O38 98.0(6) . .
O36 Mo7 O38 155.7(5) . .
O37 Mo7 O38 86.0(5) . .
O39 Mo7 O38 84.3(5) . .
O40 Mo7 O32 168.8(6) . .
O36 Mo7 O32 84.3(5) . .
O37 Mo7 O32 81.6(4) . .
O39 Mo7 O32 79.5(4) . .
O38 Mo7 O32 71.8(4) . .
O40 Mo7 Mo8 101.7(5) . .
O36 Mo7 Mo8 47.8(4) . .
O37 Mo7 Mo8 48.7(3) . .
O39 Mo7 Mo8 134.5(4) . .
O38 Mo7 Mo8 133.5(3) . .
O32 Mo7 Mo8 89.1(3) . .
O43 Mo8 O36 105.3(7) . .
O43 Mo8 O37 102.3(7) . .
O36 Mo8 O37 95.2(5) . .
O43 Mo8 O42 94.1(7) . .
O36 Mo8 O42 88.2(6) . .
O37 Mo8 O42 161.7(5) . .
O43 Mo8 O41 98.5(6) . .
O36 Mo8 O41 155.3(5) . .
O37 Mo8 O41 86.2(5) . .
O42 Mo8 O41 83.4(5) . .
O43 Mo8 O33 170.3(6) . .
O36 Mo8 O33 82.4(5) . .
O37 Mo8 O33 82.7(4) . .
O42 Mo8 O33 79.9(5) . .
O41 Mo8 O33 73.3(4) . .
O43 Mo8 Mo7 101.1(6) . .
O36 Mo8 Mo7 48.2(4) . .
O37 Mo8 Mo7 48.4(3) . .
O42 Mo8 Mo7 136.1(4) . .
O41 Mo8 Mo7 133.3(3) . .
O33 Mo8 Mo7 88.5(3) . .
O47 Mo9 O45 106.0(6) . .
O47 Mo9 O44 102.2(6) . .
O45 Mo9 O44 96.8(5) . .
O47 Mo9 O41 96.5(5) . .
O45 Mo9 O41 156.3(5) . .
O44 Mo9 O41 85.2(4) . .
O47 Mo9 O46 95.3(6) . .
O45 Mo9 O46 85.6(5) . .
O44 Mo9 O46 160.9(5) . .
O41 Mo9 O46 85.1(5) . .
O47 Mo9 O33 168.6(6) . .
O45 Mo9 O33 83.1(5) . .
O44 Mo9 O33 83.0(4) . .
O41 Mo9 O33 73.6(4) . .
O46 Mo9 O33 78.5(5) . .
O47 Mo9 Mo10 100.7(5) . .
O45 Mo9 Mo10 48.6(4) . .
O44 Mo9 Mo10 50.0(3) . .
O41 Mo9 Mo10 134.4(3) . .
O46 Mo9 Mo10 134.0(4) . .
O33 Mo9 Mo10 90.4(3) . .
O50 Mo10 O45 106.0(6) . .
O50 Mo10 O44 101.7(6) . .
O45 Mo10 O44 95.2(5) . .
O50 Mo10 O49 97.4(6) . .
O45 Mo10 O49 85.6(5) . .
O44 Mo10 O49 159.8(4) . .
O50 Mo10 O48 98.4(5) . .
O45 Mo10 O48 154.8(5) . .
O44 Mo10 O48 85.8(4) . .
O49 Mo10 O48 85.1(5) . .
O50 Mo10 O34 170.9(5) . .
O45 Mo10 O34 82.4(4) . .
O44 Mo10 O34 80.6(4) . .
O49 Mo10 O34 79.5(4) . .
O48 Mo10 O34 72.9(4) . .
O50 Mo10 Mo9 100.3(5) . .
O45 Mo10 Mo9 48.0(4) . .
O44 Mo10 Mo9 48.9(3) . .
O49 Mo10 Mo9 133.3(4) . .
O48 Mo10 Mo9 133.6(3) . .
O34 Mo10 Mo9 87.9(3) . .
O54 Mo11 O52 106.6(6) . .
O54 Mo11 O51 101.7(6) . .
O52 Mo11 O51 94.5(5) . .
O54 Mo11 O53 96.9(6) . .
O52 Mo11 O53 86.1(5) . .
O51 Mo11 O53 160.3(5) . .
O54 Mo11 O48 97.7(5) . .
O52 Mo11 O48 154.8(5) . .
O51 Mo11 O48 87.0(4) . .
O53 Mo11 O48 84.2(4) . .
O54 Mo11 O34 169.8(5) . .
O52 Mo11 O34 82.5(4) . .
O51 Mo11 O34 81.9(4) . .
O53 Mo11 O34 78.7(4) . .
O48 Mo11 O34 72.9(4) . .
O54 Mo11 Mo12 101.6(5) . .
O52 Mo11 Mo12 47.5(3) . .
O51 Mo11 Mo12 48.4(3) . .
O53 Mo11 Mo12 133.3(3) . .
O48 Mo11 Mo12 134.0(3) . .
O34 Mo11 Mo12 87.9(3) . .
O56 Mo12 O52 106.9(6) . .
O56 Mo12 O51 102.4(6) . .
O52 Mo12 O51 95.3(5) . .
O56 Mo12 O55 95.3(6) . .
O52 Mo12 O55 85.3(5) . .
O51 Mo12 O55 161.3(5) . .
O56 Mo12 O38 95.9(6) . .
O52 Mo12 O38 156.3(5) . .
O51 Mo12 O38 85.8(5) . .
O55 Mo12 O38 86.3(5) . .
O56 Mo12 O32 167.1(6) . .
O52 Mo12 O32 84.4(5) . .
O51 Mo12 O32 82.3(4) . .
O55 Mo12 O32 79.1(5) . .
O38 Mo12 O32 72.3(4) . .
O56 Mo12 Mo11 102.5(5) . .
O52 Mo12 Mo11 48.0(3) . .
O51 Mo12 Mo11 48.8(3) . .
O55 Mo12 Mo11 132.9(4) . .
O38 Mo12 Mo11 133.6(3) . .
O32 Mo12 Mo11 89.7(3) . .
O4 P1 O2 110.5(6) . .
O4 P1 O1 113.0(6) . .
O2 P1 O1 107.4(6) . .
O4 P1 O3 110.1(6) . .
O2 P1 O3 108.2(6) . .
O1 P1 O3 107.5(6) . .
O4 P1 Na3 52.2(5) . .
O2 P1 Na3 100.9(5) . .
O1 P1 Na3 151.5(5) . .
O3 P1 Na3 65.0(5) . .
O4 P1 Na1 44.1(5) . .
O2 P1 Na1 150.6(5) . .
O1 P1 Na1 78.6(5) . .
O3 P1 Na1 96.7(5) . .
Na3 P1 Na1 75.3(4) . .
O4 P1 Na4 26.7(4) . .
O2 P1 Na4 84.7(4) . .
O1 P1 Na4 116.9(4) . .
O3 P1 Na4 127.4(4) . .
Na3 P1 Na4 62.4(3) . .
Na1 P1 Na4 67.5(3) . .
O15 P2 O26 112.0(8) . .
O15 P2 O11 111.4(7) . .
O26 P2 O11 112.2(8) . .
O15 P2 O27 107.2(8) . .
O26 P2 O27 107.4(9) . .
O11 P2 O27 106.2(8) . .
O28 P3 O18 112.6(7) . .
O28 P3 O22 108.5(7) . .
O18 P3 O22 110.5(6) . .
O28 P3 O29 108.8(8) . .
O18 P3 O29 106.7(8) . .
O22 P3 O29 109.7(8) . .
O28 P3 Na3 80.1(5) . .
O18 P3 Na3 47.5(5) . .
O22 P3 Na3 90.5(6) . .
O29 P3 Na3 152.8(6) . .
O8 P4 O30 111.5(7) . .
O8 P4 O24 111.6(7) . .
O30 P4 O24 112.7(7) . .
O8 P4 O31 108.0(8) . .
O30 P4 O31 105.3(7) . .
O24 P4 O31 107.4(8) . .
O35 P5 O32 111.7(6) . .
O35 P5 O33 109.7(7) . .
O32 P5 O33 108.3(7) . .
O35 P5 O34 110.8(7) . .
O32 P5 O34 107.8(6) . .
O33 P5 O34 108.5(6) . .
O35 P5 Na2 47.0(5) . .
O32 P5 Na2 153.2(6) . .
O33 P5 Na2 72.8(5) . .
O34 P5 Na2 96.7(5) . .
O46 P6 O57 110.5(9) . .
O46 P6 O42 111.7(8) . .
O57 P6 O42 112.4(9) . .
O46 P6 O58 104.5(9) . .
O57 P6 O58 109.2(9) . .
O42 P6 O58 108.2(10) . .
O46 P6 Na2 66.2(6) . .
O57 P6 Na2 130.1(8) . .
O42 P6 Na2 114.4(6) . .
O58 P6 Na2 39.2(7) . .
O59 P7 O49 112.7(8) . .
O59 P7 O53 112.4(7) . .
O49 P7 O53 109.9(7) . .
O59 P7 O60 107.2(8) . .
O49 P7 O60 107.0(8) . .
O53 P7 O60 107.3(8) . .
O61 P8 O39 111.4(9) . .
O61 P8 O62 108.1(8) . .
O39 P8 O62 106.7(8) . .
O61 P8 O55 112.6(9) . .
O39 P8 O55 111.7(7) . .
O62 P8 O55 106.0(8) . .
P1 O1 Mo6 125.9(6) . .
P1 O1 Mo1 126.3(6) . .
Mo6 O1 Mo1 100.3(4) . .
P1 O2 Mo2 127.3(6) . .
P1 O2 Mo3 124.9(6) . .
Mo2 O2 Mo3 101.7(4) . .
P1 O3 Mo4 126.7(6) . .
P1 O3 Mo5 126.9(5) . .
Mo4 O3 Mo5 99.9(4) . .
P1 O3 Na3 85.4(5) . .
Mo4 O3 Na3 82.9(4) . .
Mo5 O3 Na3 128.5(5) . .
P1 O4 Na4 135.4(6) . .
P1 O4 Mn2 135.4(6) . .
P1 O4 Na1 109.7(7) . .
Na4 O4 Na1 107.9(6) . .
Mn2 O4 Na1 107.9(6) . .
P1 O4 Na3 99.4(6) . .
Na4 O4 Na3 92.9(5) . .
Mn2 O4 Na3 92.9(5) . .
Na1 O4 Na3 105.1(7) . .
Mo1 O5 Mo2 84.4(5) . .
Mo2 O6 Mo1 82.0(4) . .
Mo2 O6 Mn1 133.2(5) . .
Mo1 O6 Mn1 134.1(5) . .
Mo1 O7 Mo6 112.4(5) . .
P4 O8 Mo1 136.6(7) . .
Mo2 O10 Mo3 113.6(5) . .
P2 O11 Mo2 134.9(8) . .
Mo4 O13 Mo3 84.0(5) . .
Mo4 O13 Na3 101.5(5) . .
Mo3 O13 Na3 142.4(7) . .
Mo4 O14 Mo3 81.9(4) . .
Mo4 O14 Mn1 134.9(5) . .
Mo3 O14 Mn1 133.1(5) . .
P2 O15 Mo3 136.8(7) . .
Mo4 O17 Mo5 112.9(5) . .
P3 O18 Mo4 133.1(7) . .
P3 O18 Na3 106.8(7) . .
Mo4 O18 Na3 93.7(5) . .
Mo5 O20 Mo6 82.6(4) . .
Mo5 O20 Mn1 135.6(5) . .
Mo6 O20 Mn1 133.3(6) . .
Mo6 O21 Mo5 83.3(5) . .
Mo6 O21 Na1 113.1(6) . .
Mo5 O21 Na1 134.1(5) . .
P3 O22 Mo5 131.7(7) . .
P4 O24 Mo6 135.9(7) . .
P2 O26 Na4 140.8(9) . .
P2 O26 Mn2 140.8(9) . .
P3 O28 Mn3 129.4(7) . 1_455
P4 O30 Mn3 135.3(7) . 2_465
P4 O31 Na1 118.9(9) . .
P5 O32 Mo12 126.0(7) . .
P5 O32 Mo7 126.6(7) . .
Mo12 O32 Mo7 101.7(4) . .
P5 O33 Mo9 125.0(7) . .
P5 O33 Mo8 126.1(7) . .
Mo9 O33 Mo8 99.4(4) . .
P5 O34 Mo10 127.0(6) . .
P5 O34 Mo11 126.4(6) . .
Mo10 O34 Mo11 100.0(4) . .
P5 O35 Mn3 136.6(7) . .
P5 O35 Na2 106.8(7) . .
Mn3 O35 Na2 108.7(6) . .
Mo8 O36 Mo7 84.0(5) . .
Mo7 O37 Mo8 82.8(4) . .
Mo7 O37 Mn1 133.0(5) . .
Mo8 O37 Mn1 134.1(5) . .
Mo7 O38 Mo12 113.1(6) . .
P8 O39 Mo7 133.8(7) . .
Mo8 O41 Mo9 113.0(5) . .
P6 O42 Mo8 137.0(8) . .
Mo9 O44 Mo10 81.1(4) . .
Mo9 O44 Mn1 134.4(6) . .
Mo10 O44 Mn1 134.5(5) . .
Mo9 O45 Mo10 83.4(5) . .
Mo9 O45 Na2 110.8(6) . .
Mo10 O45 Na2 138.1(6) . .
P6 O46 Mo9 136.0(9) . .
Mo11 O48 Mo10 113.3(5) . .
P7 O49 Mo10 134.3(7) . .
Mo12 O51 Mo11 82.7(4) . .
Mo12 O51 Mn1 132.5(6) . .
Mo11 O51 Mn1 133.7(6) . .
Mo12 O52 Mo11 84.5(4) . .
P7 O53 Mo11 133.8(7) . .
P8 O55 Mo12 132.7(7) . .
P6 O57 Mn2 132.3(9) . 2_554
P6 O58 Na2 116.7(10) . .
P7 O59 Mn2 131.7(9) . 1_655
P7 O59 Na3 125.4(9) . 1_655
Mn2 O59 Na3 97.6(6) 1_655 1_655
P8 O61 Mn3 151.3(9) . .
Na4 O2W Na1 93.3(9) . .
Mn2 O2W Na1 93.3(9) . .
Mn3 O4W Na2 96.2(6) . .
O6 Mn1 O37 179.2(5) . .
O6 Mn1 O14 97.2(4) . .
O37 Mn1 O14 83.5(4) . .
O6 Mn1 O44 84.7(4) . .
O37 Mn1 O44 95.6(4) . .
O14 Mn1 O44 83.9(4) . .
O6 Mn1 O51 81.7(4) . .
O37 Mn1 O51 97.5(4) . .
O14 Mn1 O51 178.9(5) . .
O44 Mn1 O51 95.5(4) . .
O6 Mn1 O20 95.8(4) . .
O37 Mn1 O20 83.9(4) . .
O14 Mn1 O20 94.0(4) . .
O44 Mn1 O20 177.9(5) . .
O51 Mn1 O20 86.6(4) . .
O59 Mn2 O4 86.6(5) 1_455 .
O59 Mn2 O26 104.2(5) 1_455 .
O4 Mn2 O26 105.9(5) . .
O59 Mn2 O1W 166.8(5) 1_455 .
O4 Mn2 O1W 90.3(5) . .
O26 Mn2 O1W 89.0(6) . .
O59 Mn2 O57 85.7(5) 1_455 2_455
O4 Mn2 O57 169.5(5) . 2_455
O26 Mn2 O57 82.9(5) . 2_455
O1W Mn2 O57 95.7(6) . 2_455
O59 Mn2 O2W 82.7(7) 1_455 .
O4 Mn2 O2W 82.2(7) . .
O26 Mn2 O2W 169.5(7) . .
O1W Mn2 O2W 84.1(7) . .
O57 Mn2 O2W 89.8(7) 2_455 .
O59 Mn2 Na3 43.7(4) 1_455 .
O4 Mn2 Na3 47.1(4) . .
O26 Mn2 Na3 95.6(5) . .
O1W Mn2 Na3 136.7(5) . .
O57 Mn2 Na3 127.6(5) 2_455 .
O2W Mn2 Na3 94.9(6) . .
O59 Mn2 Na1 84.7(4) 1_455 .
O4 Mn2 Na1 37.7(4) . .
O26 Mn2 Na1 142.8(5) . .
O1W Mn2 Na1 84.9(5) . .
O57 Mn2 Na1 134.2(5) 2_455 .
O2W Mn2 Na1 44.6(7) . .
Na3 Mn2 Na1 65.9(4) . .
O59 Na4 O4 86.6(5) 1_455 .
O59 Na4 O26 104.2(5) 1_455 .
O4 Na4 O26 105.9(5) . .
O59 Na4 O1W 166.8(5) 1_455 .
O4 Na4 O1W 90.3(5) . .
O26 Na4 O1W 89.0(6) . .
O59 Na4 O57 85.7(5) 1_455 2_455
O4 Na4 O57 169.5(5) . 2_455
O26 Na4 O57 82.9(5) . 2_455
O1W Na4 O57 95.7(6) . 2_455
O59 Na4 O2W 82.7(7) 1_455 .
O4 Na4 O2W 82.2(7) . .
O26 Na4 O2W 169.5(7) . .
O1W Na4 O2W 84.1(7) . .
O57 Na4 O2W 89.8(7) 2_455 .
O59 Na4 P7 19.4(4) 1_455 1_455
O4 Na4 P7 99.4(3) . 1_455
O26 Na4 P7 113.9(4) . 1_455
O1W Na4 P7 151.1(4) . 1_455
O57 Na4 P7 71.4(4) 2_455 1_455
O2W Na4 P7 70.5(6) . 1_455
O59 Na4 Na3 43.7(4) 1_455 .
O4 Na4 Na3 47.1(4) . .
O26 Na4 Na3 95.6(5) . .
O1W Na4 Na3 136.7(5) . .
O57 Na4 Na3 127.6(5) 2_455 .
O2W Na4 Na3 94.9(6) . .
P7 Na4 Na3 61.6(2) 1_455 .
O59 Na4 P1 97.5(4) 1_455 .
O4 Na4 P1 17.9(3) . .
O26 Na4 P1 89.4(4) . .
O1W Na4 P1 82.8(4) . .
O57 Na4 P1 172.2(4) 2_455 .
O2W Na4 P1 97.6(6) . .
P7 Na4 P1 113.31(16) 1_455 .
Na3 Na4 P1 54.3(2) . .
O59 Na4 Na1 84.7(4) 1_455 .
O4 Na4 Na1 37.7(4) . .
O26 Na4 Na1 142.8(5) . .
O1W Na4 Na1 84.9(5) . .
O57 Na4 Na1 134.2(5) 2_455 .
O2W Na4 Na1 44.6(7) . .
P7 Na4 Na1 86.4(3) 1_455 .
Na3 Na4 Na1 65.9(4) . .
P1 Na4 Na1 53.4(3) . .
O61 Mn3 O35 101.4(5) . .
O61 Mn3 O28 102.1(6) . 1_655
O35 Mn3 O28 87.7(5) . 1_655
O61 Mn3 O30 88.3(5) . 2_564
O35 Mn3 O30 170.2(4) . 2_564
O28 Mn3 O30 89.0(4) 1_655 2_564
O61 Mn3 O3W 91.0(6) . .
O35 Mn3 O3W 89.2(5) . .
O28 Mn3 O3W 166.9(5) 1_655 .
O30 Mn3 O3W 92.0(5) 2_564 .
O61 Mn3 O4W 170.6(6) . .
O35 Mn3 O4W 83.6(5) . .
O28 Mn3 O4W 86.0(5) 1_655 .
O30 Mn3 O4W 87.0(5) 2_564 .
O3W Mn3 O4W 81.0(6) . .
O5W Na1 O4 168.2(15) . .
O5W Na1 O31 82.6(12) . .
O4 Na1 O31 95.9(7) . .
O5W Na1 O8W 102.2(13) . .
O4 Na1 O8W 77.9(8) . .
O31 Na1 O8W 171.1(10) . .
O5W Na1 O2W 91.7(14) . .
O4 Na1 O2W 76.5(7) . .
O31 Na1 O2W 82.8(8) . .
O8W Na1 O2W 89.6(9) . .
O5W Na1 O21 104.1(13) . .
O4 Na1 O21 87.8(6) . .
O31 Na1 O21 98.3(7) . .
O8W Na1 O21 87.9(9) . .
O2W Na1 O21 164.2(8) . .
O5W Na1 P1 164.4(13) . .
O4 Na1 P1 26.2(3) . .
O31 Na1 P1 89.8(5) . .
O8W Na1 P1 87.3(7) . .
O2W Na1 P1 100.8(7) . .
O21 Na1 P1 63.5(4) . .
O5W Na1 Mn2 133.8(14) . .
O4 Na1 Mn2 34.4(3) . .
O31 Na1 Mn2 88.4(6) . .
O8W Na1 Mn2 82.9(7) . .
O2W Na1 Mn2 42.1(6) . .
O21 Na1 Mn2 122.1(5) . .
P1 Na1 Mn2 59.1(2) . .
O5W Na1 Na4 133.8(14) . .
O4 Na1 Na4 34.4(3) . .
O31 Na1 Na4 88.4(6) . .
O8W Na1 Na4 82.9(7) . .
O2W Na1 Na4 42.1(6) . .
O21 Na1 Na4 122.1(5) . .
P1 Na1 Na4 59.1(2) . .
O5W Na1 Na3 140.9(12) . .
O4 Na1 Na3 38.5(4) . .
O31 Na1 Na3 134.3(6) . .
O8W Na1 Na3 39.4(6) . .
O2W Na1 Na3 82.8(6) . .
O21 Na1 Na3 85.3(5) . .
P1 Na1 Na3 51.2(3) . .
Mn2 Na1 Na3 53.4(3) . .
Na4 Na1 Na3 53.4(3) . .
O11B Na2 O6W 98.3(12) . 1_655
O11B Na2 O58 91.5(12) . .
O6W Na2 O58 167.6(9) 1_655 .
O11B Na2 O35 171.6(13) . .
O6W Na2 O35 73.3(7) 1_655 .
O58 Na2 O35 96.8(7) . .
O11B Na2 O4W 108.9(13) . .
O6W Na2 O4W 88.0(8) 1_655 .
O58 Na2 O4W 81.6(7) . .
O35 Na2 O4W 71.1(5) . .
O11B Na2 O45 90.7(12) . .
O6W Na2 O45 82.7(7) 1_655 .
O58 Na2 O45 104.8(7) . .
O35 Na2 O45 88.5(5) . .
O4W Na2 O45 159.3(6) . .
O11B Na2 P5 155.2(13) . .
O6W Na2 P5 82.0(6) 1_655 .
O58 Na2 P5 92.3(6) . .
O35 Na2 P5 26.3(3) . .
O4W Na2 P5 95.9(5) . .
O45 Na2 P5 64.6(4) . .
O11B Na2 P6 90.5(12) . .
O6W Na2 P6 161.3(8) 1_655 .
O58 Na2 P6 24.1(4) . .
O35 Na2 P6 97.7(5) . .
O4W Na2 P6 104.7(6) . .
O45 Na2 P6 80.8(5) . .
P5 Na2 P6 83.1(4) . .
O6W Na3 O59 85.6(7) . 1_455
O6W Na3 O13 99.6(7) . .
O59 Na3 O13 119.7(7) 1_455 .
O6W Na3 O4 160.9(8) . .
O59 Na3 O4 75.3(5) 1_455 .
O13 Na3 O4 90.9(6) . .
O6W Na3 O8W 100.9(11) . .
O59 Na3 O8W 83.5(8) 1_455 .
O13 Na3 O8W 150.1(10) . .
O4 Na3 O8W 76.2(10) . .
O6W Na3 O18 82.9(7) . .
O59 Na3 O18 168.4(7) 1_455 .
O13 Na3 O18 64.8(5) . .
O4 Na3 O18 116.0(6) . .
O8W Na3 O18 96.5(8) . .
O6W Na3 O8B 62.5(7) . .
O59 Na3 O8B 83.9(6) 1_455 .
O13 Na3 O8B 150.6(6) . .
O4 Na3 O8B 113.4(7) . .
O8W Na3 O8B 38.5(10) . .
O18 Na3 O8B 88.8(6) . .
O6W Na3 O3 143.7(7) . .
O59 Na3 O3 130.5(6) 1_455 .
O13 Na3 O3 62.4(4) . .
O4 Na3 O3 55.4(4) . .
O8W Na3 O3 88.4(9) . .
O18 Na3 O3 61.0(4) . .
O8B Na3 O3 117.2(6) . .
O6W Na3 P1 167.8(8) . .
O59 Na3 P1 101.5(5) 1_455 .
O13 Na3 P1 68.2(4) . .
O4 Na3 P1 28.4(3) . .
O8W Na3 P1 89.8(10) . .
O18 Na3 P1 90.1(5) . .
O8B Na3 P1 127.6(6) . .
O3 Na3 P1 29.5(3) . .
O6W Na3 P3 85.2(6) . .
O59 Na3 P3 150.6(6) 1_455 .
O13 Na3 P3 89.4(5) . .
O4 Na3 P3 110.9(5) . .
O8W Na3 P3 70.9(7) . .
O18 Na3 P3 25.7(3) . .
O8B Na3 P3 67.1(5) . .
O3 Na3 P3 64.6(3) . .
P1 Na3 P3 92.9(3) . .
O6W Na3 Mo4 106.2(6) . .
O59 Na3 Mo4 151.0(6) 1_455 .
O13 Na3 Mo4 33.4(3) . .
O4 Na3 Mo4 91.3(4) . .
O8W Na3 Mo4 118.8(8) . .
O18 Na3 Mo4 37.1(3) . .
O8B Na3 Mo4 125.1(5) . .
O3 Na3 Mo4 41.3(3) . .
P1 Na3 Mo4 63.0(3) . .
P3 Na3 Mo4 58.2(2) . .
O6W Na3 Na4 122.0(6) . .
O59 Na3 Na4 38.7(4) 1_455 .
O13 Na3 Na4 97.6(5) . .
O4 Na3 Na4 40.0(3) . .
O8W Na3 Na4 89.7(8) . .
O18 Na3 Na4 152.8(6) . .
O8B Na3 Na4 111.6(5) . .
O3 Na3 Na4 92.8(4) . .
P1 Na3 Na4 63.3(3) . .
P3 Na3 Na4 149.8(4) . .
Mo4 Na3 Na4 117.8(4) . .
C3 N1 C1 106.9(9) . .
C3 N1 C4 124.2(14) . .
C1 N1 C4 128.9(14) . .
C3 N2 C2 107.2(9) . .
C3 N2 C5 128.3(14) . .
C2 N2 C5 124.5(14) . .
C2 C1 N1 108.2(6) . .
C1 C2 N2 108.0(7) . .
N1 C3 N2 109.7(10) . .
C8 N3 C6 107.2(9) . .
C8 N3 C9 124.1(15) . .
C6 N3 C9 128.6(15) . .
C8 N4 C7 107.5(9) . .
C8 N4 C10 126.3(15) . .
C7 N4 C10 126.2(16) . .
C7 C6 N3 108.0(7) . .
C6 C7 N4 108.0(7) . .
N4 C8 N3 109.4(10) . .
C11 N5 C13 106.6(10) . .
C11 N5 C14 127.0(11) . .
C13 N5 C14 126.4(10) . .
C12 N6 C13 106.6(10) . .
C12 N6 C15 126.9(11) . .
C13 N6 C15 126.5(10) . .
C12 C11 N5 108.8(7) . .
C11 C12 N6 108.9(7) . .
N6 C13 N5 109.1(11) . .
N5 C14 O9W 125(4) . 1_455
C11B N5B C13B 106.4(10) . .
C11B N5B C14B 127.1(11) . .
C13B N5B C14B 126.6(10) . .
C12B N6B C13B 106.5(10) . .
C12B N6B C15B 126.9(11) . .
C13B N6B C15B 126.5(10) . .
C12B C11B N5B 108.9(7) . .
C11B C12B N6B 108.7(7) . .
N6B C13B N5B 109.5(11) . .
C16 N7 C19 115(3) . .
C16 N7 C18 106.3(10) . .
C19 N7 C18 138(3) . .
C18 N8 C17 106.1(10) . .
C18 N8 C20 120(3) . .
C17 N8 C20 134(3) . .
C17 C16 N7 109.1(7) . .
C16 C17 N8 108.7(7) . .
N8 C18 N7 109.8(11) . .
C18B N7B C16B 106.6(10) . .
C18B N7B C19B 126.3(10) . .
C16B N7B C19B 127.1(11) . .
C17B N8B C18B 106.5(10) . .
C17B N8B C20B 127.5(12) . .
C18B N8B C20B 126.1(10) . .
C17B C16B N7B 108.7(7) . .
C16B C17B N8B 108.7(7) . .
N7B C18B N8B 109.6(11) . .
Na3 O6W Na2 162.1(10) . 1_455
C14 O9W C18B 155(6) 1_655 1_565
O8B O8W Na3 75.8(13) . .
O8B O8W Na1 167.5(17) . .
Na3 O8W Na1 100.6(12) . .
O8W O8B Na3 65.7(12) . .

loop_
_geom_bond_atom_site_label_1
_geom_bond_atom_site_label_2
_geom_bond_distance
_geom_bond_site_symmetry_2
Mo1 O9 1.675(14) .
Mo1 O5 1.930(12) .
Mo1 O6 1.983(11) .
Mo1 O8 2.089(12) .
Mo1 O7 2.097(11) .
Mo1 O1 2.290(11) .
Mo1 Mo2 2.5969(19) .
Mo2 O12 1.675(12) .
Mo2 O5 1.934(12) .
Mo2 O6 1.976(10) .
Mo2 O11 2.024(12) .
Mo2 O10 2.100(12) .
Mo2 O2 2.255(11) .
Mo3 O16 1.701(12) .
Mo3 O13 1.942(12) .
Mo3 O14 1.975(10) .
Mo3 O15 2.051(12) .
Mo3 O10 2.105(12) .
Mo3 O2 2.282(10) .
Mo3 Mo4 2.5882(19) .
Mo4 O19 1.684(12) .
Mo4 O13 1.924(11) .
Mo4 O14 1.974(10) .
Mo4 O18 2.070(11) .
Mo4 O17 2.098(10) .
Mo4 O3 2.276(10) .
Mo4 Na3 3.425(14) .
Mo5 O23 1.697(11) .
Mo5 O21 1.940(12) .
Mo5 O20 1.951(11) .
Mo5 O22 2.065(12) .
Mo5 O17 2.100(11) .
Mo5 O3 2.293(10) .
Mo5 Mo6 2.5759(19) .
Mo6 O25 1.694(12) .
Mo6 O21 1.937(11) .
Mo6 O20 1.953(11) .
Mo6 O24 2.045(13) .
Mo6 O7 2.108(11) .
Mo6 O1 2.264(10) .
Mo7 O40 1.673(13) .
Mo7 O36 1.948(13) .
Mo7 O37 1.960(11) .
Mo7 O39 2.061(12) .
Mo7 O38 2.110(13) .
Mo7 O32 2.282(11) .
Mo7 Mo8 2.600(2) .
Mo8 O43 1.652(13) .
Mo8 O36 1.937(12) .
Mo8 O37 1.969(12) .
Mo8 O42 2.062(13) .
Mo8 O41 2.089(12) .
Mo8 O33 2.309(12) .
Mo9 O47 1.660(11) .
Mo9 O45 1.929(12) .
Mo9 O44 1.967(10) .
Mo9 O41 2.108(12) .
Mo9 O46 2.112(12) .
Mo9 O33 2.277(11) .
Mo9 Mo10 2.578(2) .
Mo10 O50 1.668(11) .
Mo10 O45 1.947(12) .
Mo10 O44 1.999(11) .
Mo10 O49 2.051(12) .
Mo10 O48 2.101(11) .
Mo10 O34 2.283(10) .
Mo11 O54 1.663(13) .
Mo11 O52 1.932(10) .
Mo11 O51 1.965(11) .
Mo11 O53 2.088(12) .
Mo11 O48 2.094(10) .
Mo11 O34 2.289(11) .
Mo11 Mo12 2.5889(19) .
Mo12 O56 1.647(13) .
Mo12 O52 1.918(12) .
Mo12 O51 1.953(11) .
Mo12 O55 2.055(12) .
Mo12 O38 2.112(12) .
Mo12 O32 2.260(12) .
P1 O4 1.514(11) .
P1 O2 1.542(11) .
P1 O1 1.546(10) .
P1 O3 1.552(11) .
P1 Na3 3.139(14) .
P1 Na1 3.233(14) .
P1 Na4 3.454(5) .
P2 O15 1.498(14) .
P2 O26 1.525(15) .
P2 O11 1.540(14) .
P2 O27 1.587(13) .
P3 O28 1.506(12) .
P3 O18 1.528(11) .
P3 O22 1.532(13) .
P3 O29 1.564(14) .
P3 Na3 3.372(14) .
P4 O8 1.489(13) .
P4 O30 1.510(11) .
P4 O24 1.551(13) .
P4 O31 1.596(14) .
P5 O35 1.498(12) .
P5 O32 1.540(11) .
P5 O33 1.546(12) .
P5 O34 1.549(11) .
P5 Na2 3.244(13) .
P6 O46 1.495(15) .
P6 O57 1.512(14) .
P6 O42 1.535(16) .
P6 O58 1.554(16) .
P6 Na2 3.398(17) .
P7 O59 1.480(14) .
P7 O49 1.510(12) .
P7 O53 1.529(12) .
P7 O60 1.583(14) .
P8 O61 1.494(15) .
P8 O39 1.513(14) .
P8 O62 1.542(12) .
P8 O55 1.557(14) .
O3 Na3 2.855(17) .
O4 Na4 2.208(11) .
O4 Mn2 2.208(11) .
O4 Na1 2.391(16) .
O4 Na3 2.513(17) .
O6 Mn1 2.197(11) .
O13 Na3 2.475(18) .
O14 Mn1 2.208(10) .
O18 Na3 2.597(18) .
O20 Mn1 2.238(11) .
O21 Na1 2.87(2) .
O26 Na4 2.248(16) .
O26 Mn2 2.248(16) .
O28 Mn3 2.158(12) 1_455
O30 Mn3 2.211(11) 2_465
O31 Na1 2.51(2) .
O35 Mn3 2.143(11) .
O35 Na2 2.477(16) .
O37 Mn1 2.202(12) .
O44 Mn1 2.219(10) .
O45 Na2 2.70(2) .
O51 Mn1 2.232(11) .
O57 Mn2 2.371(15) 2_554
O58 Na2 2.40(2) .
O59 Mn2 2.163(14) 1_655
O59 Na3 2.389(19) 1_655
O61 Mn3 2.129(14) .
O1W Na4 2.284(15) .
O1W Mn2 2.284(15) .
O2W Na4 2.50(3) .
O2W Mn2 2.50(3) .
O2W Na1 2.61(3) .
O3W Mn3 2.225(15) .
O4W Mn3 2.358(14) .
O4W Na2 2.68(2) .
O5W Na1 2.29(4) .
Mn2 Na3 3.428(14) .
Mn2 Na1 3.721(15) .
Na4 Na3 3.428(14) .
Na4 Na1 3.721(15) .
Na1 O8W 2.54(4) .
Na1 Na3 3.89(2) .
Na2 O11B 2.35(4) .
Na2 O6W 2.35(2) 1_655
Na3 O6W 2.30(2) .
Na3 O8W 2.52(3) .
Na3 O8B 2.68(2) .
N1 C3 1.367(11) .
N1 C1 1.396(10) .
N1 C4 1.411(19) .
N2 C3 1.372(11) .
N2 C2 1.389(10) .
N2 C5 1.440(18) .
C1 C2 1.374(11) .
N3 C8 1.370(11) .
N3 C6 1.388(10) .
N3 C9 1.418(19) .
N4 C8 1.369(11) .
N4 C7 1.383(10) .
N4 C10 1.421(19) .
C6 C7 1.380(11) .
N5 C11 1.381(11) .
N5 C13 1.395(12) .
N5 C14 1.398(15) .
N6 C12 1.382(11) .
N6 C13 1.391(12) .
N6 C15 1.401(15) .
C11 C12 1.378(11) .
C14 O9W 1.51(9) 1_455
N5B C11B 1.385(11) .
N5B C13B 1.391(12) .
N5B C14B 1.396(15) .
N6B C12B 1.387(11) .
N6B C13B 1.390(12) .
N6B C15B 1.401(15) .
C11B C12B 1.377(11) .
N7 C16 1.384(11) .
N7 C19 1.39(2) .
N7 C18 1.393(12) .
N8 C18 1.387(12) .
N8 C17 1.397(11) .
N8 C20 1.45(2) .
C16 C17 1.374(11) .
N7B C18B 1.386(12) .
N7B C16B 1.388(11) .
N7B C19B 1.397(15) .
N8B C17B 1.388(11) .
N8B C18B 1.390(12) .
N8B C20B 1.398(18) .
C16B C17B 1.381(11) .
C18B O9W 1.84(10) 1_545
O8W O8B 1.72(5) .
